data_1505767
loop_
_publ_author_name
'Parrish, Damon'
'Zhurova, Elizabeth A.'
'Kirschbaum, Kristin'
'Pinkerton, A. Alan'

_publ_contact_author
;
A. Alan Pinkerton
;
_publ_section_title
;
 Experimental Charge Density Study of Estrogens: 17\b-Estradiol&#x00B7;Urea
;
_journal_issue 51
_journal_name_full 'The Journal of Physical Chemistry B'
_journal_page_first 26442
_journal_page_last 26447
_journal_paper_doi 10.1021/jp065638x
_journal_volume 110
_journal_year 2006
_chemical_formula_sum 'C19 H28 N2 O3'
_chemical_formula_weight 332.43
_space_group_IT_number 19
_symmetry_cell_setting orthorhombic
_symmetry_space_group_name_Hall 'P 2ac 2ab'
_symmetry_space_group_name_H-M 'P 21 21 21'
_atom_type_scat_source 'Koritsanszky et al, (2003)'
_cell_angle_alpha 90.000
_cell_angle_beta 90.000
_cell_angle_gamma 90.000
_cell_formula_units_Z 4
_cell_length_a 7.9022(9)
_cell_length_b 9.2228(10)
_cell_length_c 24.589(3)
_cell_measurement_reflns_used 29271
_cell_measurement_temperature 100.0(1)
_cell_measurement_theta_max 55.894
_cell_measurement_theta_min 0.041
_cell_volume 1792.1(4)
_computing_cell_refinement 'Siemens (1996b)'
_computing_data_collection 'Siemens (1996a)'
_computing_data_reduction 'Siemens (1996b)'
_computing_molecular_graphics 'Koritsanszky et al, (2003)'
_computing_publication_material 'Koritsanszky et al, (2003)'
_computing_structure_refinement 'Koritsanszky et al, (2003)'
_computing_structure_solution 'Sheldrick (1997)'
_diffrn_measurement_device 'Smart6000 CCD'
_diffrn_measurement_method w
_diffrn_radiation_type 'Mo K\a'
_diffrn_radiation_wavelength 0.71073
_diffrn_reflns_av_R_equivalents 0.0295
_diffrn_reflns_limit_h_max 18
_diffrn_reflns_limit_h_min 0
_diffrn_reflns_limit_k_max 21
_diffrn_reflns_limit_k_min 0
_diffrn_reflns_limit_l_max 56
_diffrn_reflns_limit_l_min -57
_diffrn_reflns_number 92584
_diffrn_reflns_theta_max 55.9
_exptl_absorpt_coefficient_mu 0.083
_exptl_absorpt_correction_type none
_exptl_crystal_colour colorless
_exptl_crystal_density_diffrn 1.23
_exptl_crystal_description prism
_exptl_crystal_size_max 0.40
_exptl_crystal_size_mid 0.37
_exptl_crystal_size_min 0.35
_refine_diff_density_max 0.10
_refine_diff_density_min -0.08
_refine_ls_extinction_coef 0.0
_refine_ls_extinction_method none
_refine_ls_goodness_of_fit_ref 1.0955
_refine_ls_hydrogen_treatment refall
_refine_ls_number_parameters 805
_refine_ls_number_reflns 9884
_refine_ls_R_factor_gt 0.0168
_refine_ls_shift/su_max 0.0000
_refine_ls_structure_factor_coef Fsqd
_refine_ls_weighting_details w=1/[s^2^(Fsqd)]
_refine_ls_weighting_scheme calc
_refine_ls_wR_factor_ref 0.0142
_reflns_number_observed 89598
_reflns_number_total 92584
_reflns_observed_criterion 'extreem outliers'
_cod_data_source_file jp065638xsi20060830_030148.cif
_cod_data_source_block beta-estradiol
_cod_depositor_comments
;
 Adding the _atom_site_type_symbol data item.

 Antanas Vaitkus,
 2017-01-26

 Marking atoms 'DUM1', 'DUM2', 'DUM3', 'DUM4' ,'DUM5', 'DUM6', 'DUM7',
 'DUM8', 'DUM9', 'DUM10', 'DUM11', 'DUM12', 'DUM13', 'DUM14', 'DUM15',
 'DUM16', 'DUM17', 'DUM18', 'DUM19', 'DUM20', ''DUM21', 'DUM22', 'DUM23',
 'DUM14' as dummy atoms.

 Antanas Vaitkus,
 2017-01-26
;
_cod_original_cell_volume 1792.1(3)
_cod_original_sg_symbol_H-M P2(1)2(1)2(1)
_cod_database_code 1505767

loop_
_symmetry_equiv_pos_site_id
_symmetry_equiv_pos_as_xyz
1 +X,+Y,+Z
2 1/2-X,-Y,1/2+Z
3 -X,1/2+Y,1/2-Z
4 1/2+X,1/2-Y,-Z

loop_
_atom_local_axes_atom_label
_atom_local_axes_atom0
_atom_local_axes_ax1
_atom_local_axes_atom1
_atom_local_axes_atom2
_atom_local_axes_ax2
O(1) C(3) X O(1) H(1O) Y
O(2) C(17) X O(2) H(2O) Y
O(3) C(19) X O(3) N(1) Y
N(1) C(19) X N(1) H(1NA) Y
N(2) C(19) X N(2) H(2NA) Y
C(1) C(2) X C(1) C(10) Y
C(2) C(3) X C(2) C(1) Y
C(3) C(4) X C(3) C(2) Y
C(4) C(5) X C(4) C(3) Y
C(5) C(10) X C(5) C(4) Y
C(6) DUM1 X C(6) DUM2 Y
C(7) DUM3 X C(7) DUM4 Y
C(8) DUM5 X C(8) DUM6 Y
C(9) DUM7 X C(9) DUM8 Y
C(10) C(1) X C(10) C(5) Y
C(11) DUM9 X C(11) DUM10 Y
C(12) DUM11 X C(12) DUM12 Y
C(13) DUM13 X C(13) DUM14 Y
C(14) DUM15 X C(14) DUM16 Y
C(15) DUM19 X C(15) DUM20 Y
C(16) DUM21 X C(16) DUM22 Y
C(17) DUM23 X C(17) DUM24 Y
C(18) DUM17 X C(18) DUM18 Y
C(19) O(3) X C(19) N(1) Y
H(1O) O(1) Z H(1O) H(4) Y
H(1) C(1) Z H(1) C(9) Y
H(1NA) N(1) Z H(1NA) H(1NB) Y
H(1NB) N(1) Z H(1NB) H(1NA) Y
H(2O) O(2) Z H(2O) H(17) Y
H(2) C(2) Z H(2) H(1) Y
H(2NA) N(2) Z H(2NA) H(2NB) Y
H(2NB) N(2) Z H(2NB) H(2NA) Y
H(4) C(4) Z H(4) O(1) Y
H(6A) C(6) Z H(6A) H(6B) Y
H(6B) C(6) Z H(6B) H(6A) Y
H(7A) C(7) Z H(7A) H(7B) Y
H(7B) C(7) Z H(7B) H(7A) Y
H(8) C(8) Z H(8) C(13) Y
H(9) C(9) Z H(9) H(14) Y
H(11A) C(11) Z H(11A) H(11B) Y
H(11B) C(11) Z H(11B) H(11A) Y
H(12A) C(12) Z H(12A) H(12B) Y
H(12B) C(12) Z H(12B) H(12A) Y
H(14) C(14) Z H(14) H(9) Y
H(15A) C(15) Z H(15A) H(15B) Y
H(15B) C(15) Z H(15B) H(15A) Y
H(16A) C(16) Z H(16A) H(16B) Y
H(16B) C(16) Z H(16B) H(16A) Y
H(17) C(17) Z H(17) O(2) Y
H(18A) C(18) Z H(18A) H(18B) Y
H(18B) C(18) Z H(18B) H(18C) Y
H(18C) C(18) Z H(18C) H(18A) Y

loop_
_atom_rho_multipole_atom_label
_atom_rho_multipole_coeff_Pv
_atom_rho_multipole_coeff_P00
_atom_rho_multipole_coeff_P11
_atom_rho_multipole_coeff_P1-1
_atom_rho_multipole_coeff_P10
_atom_rho_multipole_coeff_P20
_atom_rho_multipole_coeff_P21
_atom_rho_multipole_coeff_P2-1
_atom_rho_multipole_coeff_P22
_atom_rho_multipole_coeff_P2-2
_atom_rho_multipole_coeff_P30
_atom_rho_multipole_coeff_P31
_atom_rho_multipole_coeff_P3-1
_atom_rho_multipole_coeff_P32
_atom_rho_multipole_coeff_P3-2
_atom_rho_multipole_coeff_P33
_atom_rho_multipole_coeff_P3-3
_atom_rho_multipole_coeff_P40
_atom_rho_multipole_coeff_P41
_atom_rho_multipole_coeff_P4-1
_atom_rho_multipole_coeff_P42
_atom_rho_multipole_coeff_P4-2
_atom_rho_multipole_coeff_P43
_atom_rho_multipole_coeff_P4-3
_atom_rho_multipole_coeff_P44
_atom_rho_multipole_coeff_P4-4
_atom_rho_multipole_kappa
_atom_rho_multipole_kappa_prime0
_atom_rho_multipole_kappa_prime1
_atom_rho_multipole_kappa_prime2
_atom_rho_multipole_kappa_prime3
_atom_rho_multipole_kappa_prime4
O(1) 6.63(4) 0.00 -0.018(8) -0.093(14) 0.033(8) 0.055(8) 0.002(7) 0.015(8) 0.024(9) 0.014(8) -0.016(9) -0.025(9) -0.018(9) 0.006(12) 0.013(11) 0.115(10) -0.015(10) 0.00 0.00 0.00 0.00 0.00 0.00 0.00 0.00 0.00 0.971(2) 0.78(3) 0.78 0.78 0.78 0.78
O(2) 6.51(4) 0.00 -0.025(8) -0.076(13) 0.039(7) 0.088(9) 0.048(7) 0.029(8) 0.024(9) 0.010(8) 0.029(12) -0.018(8) -0.024(9) 0.015(10) -0.008(9) 0.113(12) -0.007(10) 0.00 0.00 0.00 0.00 0.00 0.00 0.00 0.00 0.00 0.971(2) 0.78(3) 0.78 0.78 0.78 0.78
O(3) 6.48(3) 0.00 -0.044(5) -0.004(3) -0.013(3) -0.086(5) -0.002(5) 0.059(5) -0.077(5) -0.001(5) 0.003(8) -0.003(7) -0.025(7) -0.004(7) -0.008(7) 0.015(7) 0.003(7) 0.00 0.00 0.00 0.00 0.00 0.00 0.00 0.00 0.00 0.9809(18) 1.28(6) 1.28 1.28 1.28 1.28
N(1) 5.17(8) 0.00 0.079(14) -0.004(11) 0.056(9) -0.003(10) -0.007(9) 0.008(9) 0.046(10) 0.007(9) 0.012(12) 0.034(11) 0.016(11) -0.008(13) -0.008(12) 0.193(15) 0.010(14) 0.00 0.00 0.00 0.00 0.00 0.00 0.00 0.00 0.00 0.988(4) 0.95(3) 0.95 0.95 0.95 0.95
N(2) 5.13(8) 0.00 0.021(10) -0.034(10) -0.039(8) 0.011(9) -0.001(7) 0.009(8) 0.003(9) 0.009(9) -0.038(10) -0.012(10) 0.000(9) -0.016(9) 0.023(11) 0.187(15) 0.005(13) 0.00 0.00 0.00 0.00 0.00 0.00 0.00 0.00 0.00 0.988(4) 0.95(3) 0.95 0.95 0.95 0.95
C(1) 4.17(4) 0.00 0.035(15) 0.034(16) 0.032(10) -0.225(12) -0.028(10) 0.045(10) 0.031(12) -0.030(13) -0.001(13) -0.013(12) 0.011(12) 0.016(15) -0.002(16) 0.384(18) -0.009(18) 0.00 0.00 0.00 0.00 0.00 0.00 0.00 0.00 0.00 1.002(3) 0.828(11) 0.83 0.83 0.83 0.83
C(2) 4.23(5) 0.00 0.035(18) -0.008(15) 0.042(11) -0.179(12) 0.000(10) 0.017(10) 0.003(14) 0.015(12) 0.017(13) 0.020(12) -0.004(12) 0.054(16) -0.029(13) 0.331(19) 0.014(17) 0.00 0.00 0.00 0.00 0.00 0.00 0.00 0.00 0.00 1.002(3) 0.828(11) 0.83 0.83 0.83 0.83
C(3) 3.94(7) 0.00 0.062(10) 0.097(12) -0.015(7) -0.188(13) 0.005(8) 0.011(7) 0.089(10) -0.093(11) 0.008(10) 0.013(9) 0.036(9) -0.006(11) -0.006(13) 0.28(2) 0.021(13) 0.00 0.00 0.00 0.00 0.00 0.00 0.00 0.00 0.00 1.017(6) 0.98(3) 0.98 0.98 0.98 0.98
C(4) 4.28(5) 0.00 0.054(15) 0.079(18) -0.024(10) -0.150(12) 0.002(10) 0.004(10) 0.056(12) -0.009(14) -0.013(14) -0.043(13) 0.006(13) 0.008(14) 0.014(15) 0.303(18) 0.058(17) 0.00 0.00 0.00 0.00 0.00 0.00 0.00 0.00 0.00 1.002(3) 0.828(11) 0.83 0.83 0.83 0.83
C(5) 3.90(4) 0.00 0.046(13) -0.001(12) -0.039(10) -0.236(12) -0.028(10) 0.019(10) 0.047(11) -0.011(10) -0.006(13) 0.028(12) 0.055(12) 0.062(16) 0.002(14) 0.273(17) 0.026(17) 0.00 0.00 0.00 0.00 0.00 0.00 0.00 0.00 0.00 1.014(3) 0.864(16) 0.86 0.86 0.86 0.86
C(6) 4.09(4) 0.00 0.035(15) 0.046(15) -0.150(19) -0.062(13) -0.024(16) 0.103(13) 0.088(11) 0.001(13) 0.023(18) 0.086(18) 0.118(18) -0.026(18) 0.314(17) -0.251(15) 0.010(16) 0.00 0.00 0.00 0.00 0.00 0.00 0.00 0.00 0.00 1.0033(15) 0.799(4) 0.80 0.80 0.80 0.80
C(7) 4.08(4) 0.00 -0.102(16) 0.004(13) -0.088(16) -0.006(12) -0.005(15) -0.006(13) 0.019(11) -0.008(12) 0.009(18) -0.170(17) 0.026(15) -0.025(17) 0.322(16) -0.150(15) 0.003(14) 0.00 0.00 0.00 0.00 0.00 0.00 0.00 0.00 0.00 1.0033(15) 0.799(4) 0.80 0.80 0.80 0.80
C(8) 4.08(3) 0.00 0.009(13) 0.033(13) -0.054(13) -0.010(11) -0.014(12) -0.002(12) -0.034(10) 0.020(12) 0.006(17) 0.016(16) 0.040(16) 0.000(16) 0.466(15) 0.020(14) 0.018(15) 0.00 0.00 0.00 0.00 0.00 0.00 0.00 0.00 0.00 1.0033(15) 0.799(4) 0.80 0.80 0.80 0.80
C(9) 4.10(3) 0.00 -0.005(13) 0.029(13) 0.035(14) -0.015(12) -0.002(11) 0.004(12) 0.014(11) 0.006(12) 0.002(16) 0.091(15) 0.144(15) -0.118(15) 0.381(15) 0.084(14) 0.014(16) 0.00 0.00 0.00 0.00 0.00 0.00 0.00 0.00 0.00 1.0033(15) 0.799(4) 0.80 0.80 0.80 0.80
C(10) 3.91(4) 0.00 0.000(13) 0.000(12) -0.011(9) -0.178(11) 0.009(9) 0.026(9) 0.019(11) -0.046(11) 0.053(11) -0.007(11) 0.021(11) -0.013(13) -0.023(16) 0.343(19) -0.016(17) 0.00 0.00 0.00 0.00 0.00 0.00 0.00 0.00 0.00 1.014(3) 0.864(16) 0.86 0.86 0.86 0.86
C(11) 4.08(4) 0.00 -0.036(15) -0.030(12) 0.028(16) 0.024(12) -0.036(14) 0.010(12) 0.064(11) -0.008(12) 0.009(16) -0.123(17) -0.023(14) -0.030(17) 0.378(16) -0.181(14) 0.016(16) 0.00 0.00 0.00 0.00 0.00 0.00 0.00 0.00 0.00 1.0033(15) 0.799(4) 0.80 0.80 0.80 0.80
C(12) 4.01(4) 0.00 0.015(16) 0.001(14) 0.012(15) -0.039(11) 0.026(14) 0.021(13) 0.026(11) 0.036(12) 0.001(15) -0.042(16) -0.011(16) 0.009(16) 0.393(16) -0.154(15) -0.023(14) 0.00 0.00 0.00 0.00 0.00 0.00 0.00 0.00 0.00 1.0033(15) 0.799(4) 0.80 0.80 0.80 0.80
C(13) 3.93(3) 0.00 0.044(13) 0.069(13) -0.063(12) -0.063(11) -0.046(11) -0.057(12) -0.007(10) 0.018(12) 0.042(17) -0.038(15) 0.013(16) 0.110(16) 0.467(15) -0.004(15) -0.031(16) 0.00 0.00 0.00 0.00 0.00 0.00 0.00 0.00 0.00 1.0033(15) 0.799(4) 0.80 0.80 0.80 0.80
C(14) 4.00(3) 0.00 -0.024(14) 0.016(13) -0.098(14) -0.028(11) 0.001(12) -0.003(12) 0.039(10) -0.057(12) -0.020(17) -0.097(16) 0.098(16) 0.017(16) 0.409(15) -0.093(16) -0.046(14) 0.00 0.00 0.00 0.00 0.00 0.00 0.00 0.00 0.00 1.0033(15) 0.799(4) 0.80 0.80 0.80 0.80
C(15) 4.08(4) 0.00 0.025(16) 0.082(15) -0.047(17) -0.059(12) 0.045(15) 0.041(14) 0.092(11) 0.046(13) -0.002(18) -0.018(17) 0.053(16) 0.015(18) 0.293(16) -0.181(16) 0.004(16) 0.00 0.00 0.00 0.00 0.00 0.00 0.00 0.00 0.00 1.0033(15) 0.799(4) 0.80 0.80 0.80 0.80
C(16) 4.15(4) 0.00 0.026(16) -0.022(15) -0.158(18) -0.076(12) -0.036(16) 0.070(14) 0.080(11) -0.018(13) -0.013(17) -0.017(18) 0.008(16) -0.068(19) 0.362(16) -0.188(15) 0.022(15) 0.00 0.00 0.00 0.00 0.00 0.00 0.00 0.00 0.00 1.0033(15) 0.799(4) 0.80 0.80 0.80 0.80
C(17) 3.65(5) 0.00 0.046(12) 0.043(11) -0.071(13) -0.027(10) 0.105(12) 0.018(10) -0.013(9) -0.044(10) -0.014(14) -0.118(14) 0.049(14) 0.047(14) 0.30(2) -0.042(13) -0.010(12) 0.00 0.00 0.00 0.00 0.00 0.00 0.00 0.00 0.00 1.028(5) 0.87(2) 0.87 0.87 0.87 0.87
C(18) 4.13(6) 0.00 0.057(17) -0.019(18) 0.046(18) -0.073(11) -0.010(16) 0.010(16) 0.025(12) 0.051(15) -0.046(16) 0.023(16) -0.008(16) 0.05(2) 0.288(16) 0.072(15) -0.118(16) 0.00 0.00 0.00 0.00 0.00 0.00 0.00 0.00 0.00 1.0033(15) 0.799(4) 0.80 0.80 0.80 0.80
C(19) 3.81(7) 0.00 0.061(12) -0.016(11) -0.025(9) -0.372(16) 0.000(8) -0.002(8) 0.057(12) -0.001(10) -0.023(12) -0.030(12) -0.015(12) -0.045(13) -0.017(12) 0.39(3) 0.022(16) 0.00 0.00 0.00 0.00 0.00 0.00 0.00 0.00 0.00 1.026(6) 0.885(17) 0.89 0.89 0.89 0.89
H(1O) 0.80(4) 0.00 -0.017(9) -0.024(9) 0.20(2) 0.110(19) 0.009(14) 0.043(13) 0.040(10) 0.000(10) 0.00 0.00 0.00 0.00 0.00 0.00 0.00 0.00 0.00 0.00 0.00 0.00 0.00 0.00 0.00 0.00 1.20(3) 1.34(5) 1.34 1.34 1.34 1.34
H(1) 0.83(2) 0.00 -0.027(8) -0.011(8) 0.143(11) 0.010(11) 0.00 0.00 0.00 0.00 0.00 0.00 0.00 0.00 0.00 0.00 0.00 0.00 0.00 0.00 0.00 0.00 0.00 0.00 0.00 0.00 1.200(10) 1.34(2) 1.34 1.34 1.34 1.34
H(1NA) 0.85(4) 0.00 0.003(10) -0.029(11) 0.24(2) 0.16(2) -0.027(15) -0.004(16) 0.019(12) 0.017(12) 0.00 0.00 0.00 0.00 0.00 0.00 0.00 0.00 0.00 0.00 0.00 0.00 0.00 0.00 0.00 0.00 1.20(2) 1.23(3) 1.23 1.23 1.23 1.23
H(1NB) 0.85(4) 0.00 0.003(10) -0.029(11) 0.24(2) 0.16(2) -0.027(16) -0.004(16) 0.019(12) 0.017(12) 0.00 0.00 0.00 0.00 0.00 0.00 0.00 0.00 0.00 0.00 0.00 0.00 0.00 0.00 0.00 0.00 1.20(2) 1.23(3) 1.23 1.23 1.23 1.23
H(2O) 0.87(4) 0.00 -0.019(9) 0.007(10) 0.22(2) 0.19(2) -0.011(13) 0.056(14) -0.044(10) -0.011(11) 0.00 0.00 0.00 0.00 0.00 0.00 0.00 0.00 0.00 0.00 0.00 0.00 0.00 0.00 0.00 0.00 1.20(3) 1.34(5) 1.34 1.34 1.34 1.34
H(2) 0.83(2) 0.00 -0.027(8) -0.011(8) 0.143(12) 0.010(12) 0.00 0.00 0.00 0.00 0.00 0.00 0.00 0.00 0.00 0.00 0.00 0.00 0.00 0.00 0.00 0.00 0.00 0.00 0.00 0.00 1.200(10) 1.34(2) 1.34 1.34 1.34 1.34
H(2NA) 0.85(4) 0.00 0.003(10) -0.029(11) 0.238(19) 0.16(2) -0.027(15) -0.004(16) 0.019(11) 0.017(11) 0.00 0.00 0.00 0.00 0.00 0.00 0.00 0.00 0.00 0.00 0.00 0.00 0.00 0.00 0.00 0.00 1.20(2) 1.23(3) 1.23 1.23 1.23 1.23
H(2NB) 0.85(4) 0.00 0.003(9) -0.029(10) 0.24(2) 0.16(2) -0.027(15) -0.004(15) 0.019(11) 0.017(12) 0.00 0.00 0.00 0.00 0.00 0.00 0.00 0.00 0.00 0.00 0.00 0.00 0.00 0.00 0.00 0.00 1.20(2) 1.23(3) 1.23 1.23 1.23 1.23
H(4) 0.83(2) 0.00 -0.027(8) -0.011(8) 0.143(11) 0.010(11) 0.00 0.00 0.00 0.00 0.00 0.00 0.00 0.00 0.00 0.00 0.00 0.00 0.00 0.00 0.00 0.00 0.00 0.00 0.00 0.00 1.200(10) 1.34(2) 1.34 1.34 1.34 1.34
H(6A) 0.98(3) 0.00 0.001(10) -0.130(10) 0.162(15) 0.046(15) 0.00 0.00 0.00 0.00 0.00 0.00 0.00 0.00 0.00 0.00 0.00 0.00 0.00 0.00 0.00 0.00 0.00 0.00 0.00 0.00 1.200(10) 1.34(2) 1.34 1.34 1.34 1.34
H(6B) 0.98(3) 0.00 0.001(11) -0.130(10) 0.162(13) 0.046(13) 0.00 0.00 0.00 0.00 0.00 0.00 0.00 0.00 0.00 0.00 0.00 0.00 0.00 0.00 0.00 0.00 0.00 0.00 0.00 0.00 1.200(10) 1.34(2) 1.34 1.34 1.34 1.34
H(7A) 0.95(2) 0.00 0.040(9) -0.054(10) 0.121(12) 0.046(13) 0.00 0.00 0.00 0.00 0.00 0.00 0.00 0.00 0.00 0.00 0.00 0.00 0.00 0.00 0.00 0.00 0.00 0.00 0.00 0.00 1.200(10) 1.34(2) 1.34 1.34 1.34 1.34
H(7B) 0.95(2) 0.00 0.040(8) -0.054(8) 0.121(12) 0.046(12) 0.00 0.00 0.00 0.00 0.00 0.00 0.00 0.00 0.00 0.00 0.00 0.00 0.00 0.00 0.00 0.00 0.00 0.00 0.00 0.00 1.200(10) 1.34(2) 1.34 1.34 1.34 1.34
H(8) 0.90(2) 0.00 -0.005(8) 0.027(8) 0.113(11) 0.039(11) 0.00 0.00 0.00 0.00 0.00 0.00 0.00 0.00 0.00 0.00 0.00 0.00 0.00 0.00 0.00 0.00 0.00 0.00 0.00 0.00 1.200(10) 1.34(2) 1.34 1.34 1.34 1.34
H(9) 0.90(2) 0.00 -0.005(8) 0.027(8) 0.113(11) 0.039(12) 0.00 0.00 0.00 0.00 0.00 0.00 0.00 0.00 0.00 0.00 0.00 0.00 0.00 0.00 0.00 0.00 0.00 0.00 0.00 0.00 1.200(10) 1.34(2) 1.34 1.34 1.34 1.34
H(11A) 0.91(2) 0.00 0.007(8) -0.055(8) 0.123(12) 0.040(13) 0.00 0.00 0.00 0.00 0.00 0.00 0.00 0.00 0.00 0.00 0.00 0.00 0.00 0.00 0.00 0.00 0.00 0.00 0.00 0.00 1.200(10) 1.34(2) 1.34 1.34 1.34 1.34
H(11B) 0.91(2) 0.00 0.007(8) -0.055(8) 0.123(11) 0.040(11) 0.00 0.00 0.00 0.00 0.00 0.00 0.00 0.00 0.00 0.00 0.00 0.00 0.00 0.00 0.00 0.00 0.00 0.00 0.00 0.00 1.200(10) 1.34(2) 1.34 1.34 1.34 1.34
H(12A) 0.93(2) 0.00 -0.018(9) -0.059(9) 0.155(12) 0.025(12) 0.00 0.00 0.00 0.00 0.00 0.00 0.00 0.00 0.00 0.00 0.00 0.00 0.00 0.00 0.00 0.00 0.00 0.00 0.00 0.00 1.200(10) 1.34(2) 1.34 1.34 1.34 1.34
H(12B) 0.93(2) 0.00 -0.018(8) -0.059(9) 0.155(12) 0.025(12) 0.00 0.00 0.00 0.00 0.00 0.00 0.00 0.00 0.00 0.00 0.00 0.00 0.00 0.00 0.00 0.00 0.00 0.00 0.00 0.00 1.200(10) 1.34(2) 1.34 1.34 1.34 1.34
H(14) 0.90(2) 0.00 -0.005(8) 0.027(8) 0.113(12) 0.039(11) 0.00 0.00 0.00 0.00 0.00 0.00 0.00 0.00 0.00 0.00 0.00 0.00 0.00 0.00 0.00 0.00 0.00 0.00 0.00 0.00 1.200(10) 1.34(2) 1.34 1.34 1.34 1.34
H(15A) 0.95(3) 0.00 0.016(9) -0.072(10) 0.146(14) 0.046(15) 0.00 0.00 0.00 0.00 0.00 0.00 0.00 0.00 0.00 0.00 0.00 0.00 0.00 0.00 0.00 0.00 0.00 0.00 0.00 0.00 1.200(10) 1.34(2) 1.34 1.34 1.34 1.34
H(15B) 0.95(3) 0.00 0.016(9) -0.072(10) 0.146(13) 0.046(12) 0.00 0.00 0.00 0.00 0.00 0.00 0.00 0.00 0.00 0.00 0.00 0.00 0.00 0.00 0.00 0.00 0.00 0.00 0.00 0.00 1.200(10) 1.34(2) 1.34 1.34 1.34 1.34
H(16A) 0.93(3) 0.00 -0.014(9) -0.081(10) 0.158(14) 0.050(15) 0.00 0.00 0.00 0.00 0.00 0.00 0.00 0.00 0.00 0.00 0.00 0.00 0.00 0.00 0.00 0.00 0.00 0.00 0.00 0.00 1.200(10) 1.34(2) 1.34 1.34 1.34 1.34
H(16B) 0.93(3) 0.00 -0.014(9) -0.081(9) 0.158(13) 0.050(13) 0.00 0.00 0.00 0.00 0.00 0.00 0.00 0.00 0.00 0.00 0.00 0.00 0.00 0.00 0.00 0.00 0.00 0.00 0.00 0.00 1.200(10) 1.34(2) 1.34 1.34 1.34 1.34
H(17) 0.98(2) 0.00 0.056(9) -0.066(8) 0.173(12) 0.074(13) 0.00 0.00 0.00 0.00 0.00 0.00 0.00 0.00 0.00 0.00 0.00 0.00 0.00 0.00 0.00 0.00 0.00 0.00 0.00 0.00 1.200(10) 1.34(2) 1.34 1.34 1.34 1.34
H(18A) 0.98(3) 0.00 0.061(10) 0.033(10) 0.144(14) 0.003(14) 0.00 0.00 0.00 0.00 0.00 0.00 0.00 0.00 0.00 0.00 0.00 0.00 0.00 0.00 0.00 0.00 0.00 0.00 0.00 0.00 1.200(10) 1.34(2) 1.34 1.34 1.34 1.34
H(18B) 0.98(3) 0.00 0.061(10) 0.033(10) 0.144(15) 0.003(17) 0.00 0.00 0.00 0.00 0.00 0.00 0.00 0.00 0.00 0.00 0.00 0.00 0.00 0.00 0.00 0.00 0.00 0.00 0.00 0.00 1.200(10) 1.34(2) 1.34 1.34 1.34 1.34
H(18C) 0.98(3) 0.00 0.061(10) 0.033(9) 0.144(13) 0.003(13) 0.00 0.00 0.00 0.00 0.00 0.00 0.00 0.00 0.00 0.00 0.00 0.00 0.00 0.00 0.00 0.00 0.00 0.00 0.00 0.00 1.200(10) 1.34(2) 1.34 1.34 1.34 1.34

loop_
_atom_site_aniso_label
_atom_site_aniso_U_11
_atom_site_aniso_U_22
_atom_site_aniso_U_33
_atom_site_aniso_U_12
_atom_site_aniso_U_13
_atom_site_aniso_U_23
O(1) 0.01323(9) 0.02702(11) 0.01325(9) 0.00134(8) 0.00162(7) -0.00129(8)
O(2) 0.01566(9) 0.02202(10) 0.01205(8) 0.00220(8) -0.00183(7) -0.00157(8)
O(3) 0.0173(1) 0.0196(1) 0.0236(1) -0.0015(1) 0.0062(1) 0.0020(1)
N(1) 0.0181(1) 0.0190(1) 0.0489(2) 0.0041(1) 0.0073(1) 0.0031(1)
N(2) 0.0149(1) 0.0188(1) 0.0283(1) 0.0002(1) 0.0059(1) 0.0036(1)
C(1) 0.0107(1) 0.0197(1) 0.0135(1) 0.0018(1) -0.0005(1) 0.0010(1)
C(2) 0.0109(1) 0.0213(1) 0.0148(1) 0.0018(1) 0.0002(1) 0.0006(1)
C(3) 0.0110(1) 0.0187(1) 0.0129(1) 0.0009(1) 0.0005(1) -0.0005(1)
C(4) 0.0120(1) 0.0274(1) 0.0122(1) 0.0032(1) -0.0006(1) -0.0004(1)
C(5) 0.0106(1) 0.0261(1) 0.0121(1) 0.0031(1) -0.0009(1) -0.0002(1)
C(6) 0.0121(1) 0.0493(2) 0.0131(1) 0.0083(1) -0.0013(1) 0.0008(1)
C(7) 0.0108(1) 0.0298(2) 0.0136(1) 0.0010(1) -0.0013(1) -0.0026(1)
C(8) 0.0108(1) 0.0177(1) 0.0126(1) 0.0005(1) -0.0011(1) 0.0004(1)
C(9) 0.0109(1) 0.0169(1) 0.0125(1) 0.0006(1) -0.0006(1) 0.0008(1)
C(10) 0.0102(1) 0.0171(1) 0.0127(1) 0.0010(1) -0.0008(1) 0.0004(1)
C(11) 0.0109(1) 0.0254(1) 0.0133(1) 0.0005(1) -0.0014(1) 0.0001(1)
C(12) 0.0129(1) 0.0237(1) 0.0126(1) 0.0031(1) -0.0016(1) 0.0011(1)
C(13) 0.0124(1) 0.0150(1) 0.0123(1) -0.0001(1) -0.0010(1) 0.0000(1)
C(14) 0.0109(1) 0.0186(1) 0.0127(1) -0.0002(1) -0.0007(1) -0.0006(1)
C(15) 0.0131(1) 0.0382(2) 0.0148(1) 0.0066(1) -0.0013(1) -0.0026(1)
C(16) 0.0141(1) 0.0385(2) 0.0145(1) 0.0057(1) -0.0002(1) -0.0026(1)
C(17) 0.0135(1) 0.0192(1) 0.0126(1) 0.0000(1) -0.0004(1) -0.0002(1)
C(18) 0.0266(2) 0.0169(1) 0.0185(1) -0.0040(1) -0.0005(1) -0.0007(1)
C(19) 0.0142(1) 0.0162(1) 0.0199(1) -0.0001(1) 0.0032(1) -0.0009(1)

loop_
_atom_site_label
_atom_site_type_symbol
_atom_site_fract_x
_atom_site_fract_y
_atom_site_fract_z
_atom_site_occupancy
_atom_site_U_iso_or_equiv
_atom_site_calc_flag
O(1) O -0.42075(3) -0.59491(3) -0.23304(1) 1.0000 0.018 d
O(2) O -0.84202(3) -0.41972(2) 0.18981(1) 1.0000 0.017 d
O(3) O -0.04790(3) -0.97614(2) -0.22247(1) 1.0000 0.020 d
N(1) N -0.09674(4) -0.74919(4) -0.25469(2) 1.0000 0.029 d
N(2) N 0.16778(3) -0.85166(3) -0.26111(1) 1.0000 0.021 d
C(1) C -0.44211(3) -0.59448(3) -0.08497(1) 1.0000 0.015 d
C(2) C -0.37762(3) -0.60177(3) -0.13761(1) 1.0000 0.016 d
C(3) C -0.48608(3) -0.58210(3) -0.18165(1) 1.0000 0.014 d
C(4) C -0.65577(4) -0.55003(3) -0.17218(1) 1.0000 0.017 d
C(5) C -0.71955(3) -0.54141(3) -0.11932(1) 1.0000 0.016 d
C(6) C -0.90375(4) -0.50020(5) -0.11259(1) 1.0000 0.025 d
C(7) C -0.97330(4) -0.53267(4) -0.05593(1) 1.0000 0.018 d
C(8) C -0.84931(3) -0.48079(3) -0.01231(1) 1.0000 0.014 d
C(9) C -0.68429(3) -0.57014(3) -0.01693(1) 1.0000 0.013 d
C(10) C -0.61307(3) -0.56629(3) -0.07451(1) 1.0000 0.013 d
C(11) C -0.55530(3) -0.52959(4) 0.02736(1) 1.0000 0.017 d
C(12) C -0.63107(4) -0.53981(3) 0.08480(1) 1.0000 0.016 d
C(13) C -0.79248(3) -0.44884(3) 0.08956(1) 1.0000 0.013 d
C(14) C -0.91852(3) -0.49689(3) 0.04517(1) 1.0000 0.014 d
C(15) C -1.08399(4) -0.42001(4) 0.06156(1) 1.0000 0.022 d
C(16) C -1.07788(4) -0.41820(4) 0.12476(1) 1.0000 0.022 d
C(17) C -0.90251(4) -0.48047(3) 0.13972(1) 1.0000 0.015 d
C(18) C -0.74995(5) -0.28665(3) 0.08699(1) 1.0000 0.021 d
C(19) C 0.00537(4) -0.86268(3) -0.24496(1) 1.0000 0.017 d
H(1O) H -0.5143(6) -0.5858(5) -0.2583(2) 1.0000 0.033(1) d
H(1) H -0.3572(6) -0.6130(5) -0.0513(2) 1.0000 0.025(1) d
H(1NA) H -0.0527(6) -0.6521(6) -0.2674(2) 1.0000 0.043(1) d
H(1NB) H -0.2182(7) -0.7487(5) -0.2419(2) 1.0000 0.041(1) d
H(2O) H -0.7391(6) -0.4723(5) 0.1983(2) 1.0000 0.039(1) d
H(2) H -0.2449(6) -0.6233(5) -0.1443(2) 1.0000 0.030(1) d
H(2NA) H 0.2130(6) -0.7657(6) -0.2820(2) 1.0000 0.041(1) d
H(2NB) H 0.2485(6) -0.9359(5) -0.2571(2) 1.0000 0.039(1) d
H(4) H -0.7381(5) -0.5367(5) -0.2069(2) 1.0000 0.024(1) d
H(6A) H -0.9799(6) -0.5531(6) -0.1438(2) 1.0000 0.057(1) d
H(6B) H -0.9178(6) -0.3860(5) -0.1230(2) 1.0000 0.047(1) d
H(7A) H -0.9958(6) -0.6477(5) -0.0489(2) 1.0000 0.040(1) d
H(7B) H -1.0991(6) -0.4855(5) -0.0519(2) 1.0000 0.033(1) d
H(8) H -0.8217(5) -0.3670(5) -0.0224(2) 1.0000 0.026(1) d
H(9) H -0.7233(5) -0.6827(5) -0.0090(2) 1.0000 0.029(1) d
H(11A) H -0.4449(6) -0.6001(5) 0.0246(2) 1.0000 0.036(1) d
H(11B) H -0.5016(5) -0.4229(5) 0.0192(2) 1.0000 0.029(1) d
H(12A) H -0.6566(6) -0.6531(5) 0.0944(2) 1.0000 0.035(1) d
H(12B) H -0.5391(5) -0.5070(5) 0.1155(2) 1.0000 0.032(1) d
H(14) H -0.9381(6) -0.6134(5) 0.0524(2) 1.0000 0.030(1) d
H(15A) H -1.1969(6) -0.4733(5) 0.0457(2) 1.0000 0.045(1) d
H(15B) H -1.0862(6) -0.3106(5) 0.0448(2) 1.0000 0.037(1) d
H(16A) H -1.1805(6) -0.4820(5) 0.1422(2) 1.0000 0.047(1) d
H(16B) H -1.0968(6) -0.3083(5) 0.1399(2) 1.0000 0.040(1) d
H(17) H -0.9022(5) -0.5988(4) 0.1453(1) 1.0000 0.036(1) d
H(18A) H -0.6577(6) -0.2606(5) 0.1167(2) 1.0000 0.046(1) d
H(18B) H -0.8554(6) -0.2183(5) 0.0942(2) 1.0000 0.050(1) d
H(18C) H -0.6956(6) -0.2566(5) 0.0492(2) 1.0000 0.041(1) d
DUM1 . -0.84640 -0.53720 -0.08758 . . dum
DUM2 . -0.84480 -0.54650 -0.12918 . . dum
DUM3 . -0.87650 -0.49070 -0.06245 . . dum
DUM4 . -0.94720 -0.56600 -0.08177 . . dum
DUM5 . -0.82880 -0.55160 -0.03639 . . dum
DUM6 . -0.94580 -0.51500 -0.00531 . . dum
DUM7 . -0.66380 -0.62000 -0.04294 . . dum
DUM8 . -0.63490 -0.60170 0.00799 . . dum
DUM9 . -0.65770 -0.55500 0.03393 . . dum
DUM10 . -0.54560 -0.56380 0.05551 . . dum
DUM11 . -0.67390 -0.48930 0.05847 . . dum
DUM12 . -0.72460 -0.54650 0.09128 . . dum
DUM13 . -0.77470 -0.51840 0.06501 . . dum
DUM14 . -0.91050 -0.48870 0.09245 . . dum
DUM15 . -0.82090 -0.46490 0.03865 . . dum
DUM16 . -0.89280 -0.54350 0.01919 . . dum
DUM17 . -0.76010 -0.24050 0.10277 . . dum
DUM18 . -0.76980 -0.24390 0.07264 . . dum
DUM19 . -0.99820 -0.45780 0.08503 . . dum
DUM20 . -1.04890 -0.48500 0.04636 . . dum
DUM21 . -0.99330 -0.45020 0.10060 . . dum
DUM22 . -1.12950 -0.44780 0.10081 . . dum
DUM23 . -0.93520 -0.43370 0.10720 . . dum
DUM24 . -0.99430 -0.50080 0.13419 . . dum

loop_
_geom_angle_atom_site_label_1
_geom_angle_atom_site_label_2
_geom_angle_atom_site_label_3
_geom_angle
_geom_angle_site_symmetry_1
_geom_angle_site_symmetry_2
_geom_angle_site_symmetry_3
_geom_angle_publ_flag
C(3) O(1) H(1O) 107.3(3) 1_555 1_555 1_555 yes
C(17) O(2) H(1O) 115.53(15) 1_555 1_555 2_345 yes
C(17) O(2) H(2O) 105.6(3) 1_555 1_555 1_555 yes
H(1O) O(2) H(2O) 114.3(3) 2_345 1_555 1_555 yes
C(19) O(3) H(2O) 133.46(15) 1_555 1_555 4_535 yes
C(19) N(1) H(1NA) 122.6(3) 1_555 1_555 1_555 yes
C(19) N(1) H(1NB) 121.2(3) 1_555 1_555 1_555 yes
H(1NA) N(1) H(1NB) 114.8(4) 1_555 1_555 1_555 yes
C(19) N(2) H(2NA) 123.1(3) 1_555 1_555 1_555 yes
C(19) N(2) H(2NB) 121.0(3) 1_555 1_555 1_555 yes
H(2NA) N(2) H(2NB) 115.4(3) 1_555 1_555 1_555 yes
C(2) C(1) C(10) 122.21(3) 1_555 1_555 1_555 yes
C(2) C(1) H(1) 118.6(2) 1_555 1_555 1_555 yes
C(10) C(1) H(1) 119.2(2) 1_555 1_555 1_555 yes
C(1) C(2) C(3) 119.42(2) 1_555 1_555 1_555 yes
C(1) C(2) H(2) 120.4(2) 1_555 1_555 1_555 yes
C(3) C(2) H(2) 120.2(2) 1_555 1_555 1_555 yes
O(1) C(3) C(2) 118.29(2) 1_555 1_555 1_555 yes
O(1) C(3) C(4) 122.36(2) 1_555 1_555 1_555 yes
C(2) C(3) C(4) 119.35(2) 1_555 1_555 1_555 yes
C(3) C(4) C(5) 121.01(3) 1_555 1_555 1_555 yes
C(3) C(4) H(4) 118.2(2) 1_555 1_555 1_555 yes
C(5) C(4) H(4) 120.8(2) 1_555 1_555 1_555 yes
C(4) C(5) C(6) 117.59(2) 1_555 1_555 1_555 yes
C(4) C(5) C(10) 120.30(2) 1_555 1_555 1_555 yes
C(6) C(5) C(10) 122.09(2) 1_555 1_555 1_555 yes
C(5) C(6) C(7) 113.36(2) 1_555 1_555 1_555 yes
C(5) C(6) H(6A) 110.0(3) 1_555 1_555 1_555 yes
C(5) C(6) H(6B) 108.4(2) 1_555 1_555 1_555 yes
C(7) C(6) H(6A) 110.8(3) 1_555 1_555 1_555 yes
C(7) C(6) H(6B) 111.5(2) 1_555 1_555 1_555 yes
H(6A) C(6) H(6B) 102.2(3) 1_555 1_555 1_555 yes
C(6) C(7) C(8) 110.35(2) 1_555 1_555 1_555 yes
C(6) C(7) H(7A) 113.3(2) 1_555 1_555 1_555 yes
C(6) C(7) H(7B) 109.5(2) 1_555 1_555 1_555 yes
C(8) C(7) H(7A) 107.3(2) 1_555 1_555 1_555 yes
C(8) C(7) H(7B) 113.3(2) 1_555 1_555 1_555 yes
H(7A) C(7) H(7B) 103.0(3) 1_555 1_555 1_555 yes
C(7) C(8) C(9) 108.78(2) 1_555 1_555 1_555 yes
C(7) C(8) C(14) 112.97(2) 1_555 1_555 1_555 yes
C(7) C(8) H(8) 105.6(2) 1_555 1_555 1_555 yes
C(9) C(8) C(14) 108.60(2) 1_555 1_555 1_555 yes
C(9) C(8) H(8) 108.9(2) 1_555 1_555 1_555 yes
C(14) C(8) H(8) 111.9(2) 1_555 1_555 1_555 yes
C(8) C(9) C(10) 111.53(2) 1_555 1_555 1_555 yes
C(8) C(9) C(11) 112.17(2) 1_555 1_555 1_555 yes
C(8) C(9) H(9) 104.7(2) 1_555 1_555 1_555 yes
C(10) C(9) C(11) 114.04(2) 1_555 1_555 1_555 yes
C(10) C(9) H(9) 106.9(2) 1_555 1_555 1_555 yes
C(11) C(9) H(9) 106.8(2) 1_555 1_555 1_555 yes
C(1) C(10) C(5) 117.66(2) 1_555 1_555 1_555 yes
C(1) C(10) C(9) 121.53(2) 1_555 1_555 1_555 yes
C(5) C(10) C(9) 120.74(2) 1_555 1_555 1_555 yes
C(9) C(11) C(12) 112.18(2) 1_555 1_555 1_555 yes
C(9) C(11) H(11A) 109.9(2) 1_555 1_555 1_555 yes
C(9) C(11) H(11B) 110.4(2) 1_555 1_555 1_555 yes
C(12) C(11) H(11A) 109.4(2) 1_555 1_555 1_555 yes
C(12) C(11) H(11B) 112.0(2) 1_555 1_555 1_555 yes
H(11A) C(11) H(11B) 102.5(3) 1_555 1_555 1_555 yes
C(11) C(12) C(13) 111.17(2) 1_555 1_555 1_555 yes
C(11) C(12) H(12A) 109.3(2) 1_555 1_555 1_555 yes
C(11) C(12) H(12B) 111.0(2) 1_555 1_555 1_555 yes
C(13) C(12) H(12A) 110.8(2) 1_555 1_555 1_555 yes
C(13) C(12) H(12B) 110.5(2) 1_555 1_555 1_555 yes
H(12A) C(12) H(12B) 103.8(3) 1_555 1_555 1_555 yes
C(12) C(13) C(14) 109.05(2) 1_555 1_555 1_555 yes
C(12) C(13) C(17) 115.38(2) 1_555 1_555 1_555 yes
C(12) C(13) C(18) 110.40(2) 1_555 1_555 1_555 yes
C(14) C(13) C(17) 98.51(2) 1_555 1_555 1_555 yes
C(14) C(13) C(18) 113.10(2) 1_555 1_555 1_555 yes
C(17) C(13) C(18) 110.00(2) 1_555 1_555 1_555 yes
C(8) C(14) C(13) 113.38(2) 1_555 1_555 1_555 yes
C(8) C(14) C(15) 120.17(2) 1_555 1_555 1_555 yes
C(8) C(14) H(14) 107.1(2) 1_555 1_555 1_555 yes
C(13) C(14) C(15) 103.34(2) 1_555 1_555 1_555 yes
C(13) C(14) H(14) 104.9(2) 1_555 1_555 1_555 yes
C(15) C(14) H(14) 106.8(2) 1_555 1_555 1_555 yes
C(14) C(15) C(16) 103.88(2) 1_555 1_555 1_555 yes
C(14) C(15) H(15A) 113.2(2) 1_555 1_555 1_555 yes
C(14) C(15) H(15B) 109.9(2) 1_555 1_555 1_555 yes
C(16) C(15) H(15A) 112.7(2) 1_555 1_555 1_555 yes
C(16) C(15) H(15B) 111.6(2) 1_555 1_555 1_555 yes
H(15A) C(15) H(15B) 105.7(3) 1_555 1_555 1_555 yes
C(15) C(16) C(17) 105.18(2) 1_555 1_555 1_555 yes
C(15) C(16) H(16A) 111.4(2) 1_555 1_555 1_555 yes
C(15) C(16) H(16B) 110.3(2) 1_555 1_555 1_555 yes
C(17) C(16) H(16A) 111.9(2) 1_555 1_555 1_555 yes
C(17) C(16) H(16B) 112.8(2) 1_555 1_555 1_555 yes
H(16A) C(16) H(16B) 105.4(3) 1_555 1_555 1_555 yes
O(2) C(17) C(13) 115.23(2) 1_555 1_555 1_555 yes
O(2) C(17) C(16) 110.98(2) 1_555 1_555 1_555 yes
O(2) C(17) H(17) 106.2(2) 1_555 1_555 1_555 yes
C(13) C(17) C(16) 104.24(2) 1_555 1_555 1_555 yes
C(13) C(17) H(17) 106.7(2) 1_555 1_555 1_555 yes
C(16) C(17) H(17) 113.6(2) 1_555 1_555 1_555 yes
C(13) C(18) H(18A) 110.1(3) 1_555 1_555 1_555 yes
C(13) C(18) H(18B) 113.6(2) 1_555 1_555 1_555 yes
C(13) C(18) H(18C) 112.3(2) 1_555 1_555 1_555 yes
H(18A) C(18) H(18B) 106.9(3) 1_555 1_555 1_555 yes
H(18A) C(18) H(18C) 105.5(3) 1_555 1_555 1_555 yes
H(18B) C(18) H(18C) 108.0(3) 1_555 1_555 1_555 yes
O(3) C(19) N(1) 121.76(3) 1_555 1_555 1_555 yes
O(3) C(19) N(2) 120.79(3) 1_555 1_555 1_555 yes
N(1) C(19) N(2) 117.45(3) 1_555 1_555 1_555 yes
O(1) H(1O) O(2) 171.1(4) 1_555 1_555 2_344 yes
N(1) H(1NA) H(1NB) 32.6(2) 1_555 1_555 1_555 yes
N(1) H(1NB) H(1NA) 32.6(2) 1_555 1_555 1_555 yes
O(2) H(2O) O(3) 164.9(4) 1_555 1_555 4_435 yes
N(2) H(2NA) H(2NB) 32.3(2) 1_555 1_555 1_555 yes
N(2) H(2NB) H(2NA) 32.3(2) 1_555 1_555 1_555 yes
C(6) H(6A) H(6B) 38.9(2) 1_555 1_555 1_555 yes
C(6) H(6B) H(6A) 38.9(2) 1_555 1_555 1_555 yes
C(7) H(7A) H(7B) 38.5(2) 1_555 1_555 1_555 yes
C(7) H(7B) H(7A) 38.5(2) 1_555 1_555 1_555 yes
C(11) H(11A) H(11B) 38.8(2) 1_555 1_555 1_555 yes
C(11) H(11B) H(11A) 38.8(2) 1_555 1_555 1_555 yes
C(12) H(12A) H(12B) 38.1(2) 1_555 1_555 1_555 yes
C(12) H(12B) H(12A) 38.1(2) 1_555 1_555 1_555 yes
C(15) H(15A) H(15B) 37.2(2) 1_555 1_555 1_555 yes
C(15) H(15B) H(15A) 37.2(2) 1_555 1_555 1_555 yes
C(16) H(16A) H(16B) 37.3(2) 1_555 1_555 1_555 yes
C(16) H(16B) H(16A) 37.3(2) 1_555 1_555 1_555 yes
C(18) H(18A) H(18B) 36.6(2) 1_555 1_555 1_555 yes
C(18) H(18A) H(18C) 37.3(2) 1_555 1_555 1_555 yes
H(18B) H(18A) H(18C) 60.8(3) 1_555 1_555 1_555 yes
C(18) H(18B) H(18A) 36.6(2) 1_555 1_555 1_555 yes
C(18) H(18B) H(18C) 36.0(2) 1_555 1_555 1_555 yes
H(18A) H(18B) H(18C) 59.1(3) 1_555 1_555 1_555 yes
C(18) H(18C) H(18A) 37.3(2) 1_555 1_555 1_555 yes
C(18) H(18C) H(18B) 36.0(2) 1_555 1_555 1_555 yes
H(18A) H(18C) H(18B) 60.0(3) 1_555 1_555 1_555 yes

loop_
_geom_bond_atom_site_label_1
_geom_bond_atom_site_label_2
_geom_bond_distance
_geom_bond_site_symmetry_1
_geom_bond_site_symmetry_2
_geom_bond_publ_flag
O(1) C(3) 1.3700(3) 1_555 1_555 yes
O(1) H(1O) 0.970 1_555 1_555 yes
O(2) C(17) 1.4351(3) 1_555 1_555 yes
O(2) H(1O) 1.708(5) 1_555 2_345 yes
O(2) H(2O) 0.970 1_555 1_555 yes
O(3) C(19) 1.2562(4) 1_555 1_555 yes
O(3) H(2O) 1.691(5) 1_555 4_535 yes
N(1) C(19) 1.3431(4) 1_555 1_555 yes
N(1) H(1NA) 1.010 1_555 1_555 yes
N(1) H(1NB) 1.010 1_555 1_555 yes
N(2) C(19) 1.3472(4) 1_555 1_555 yes
N(2) H(2NA) 1.010 1_555 1_555 yes
N(2) H(2NB) 1.010 1_555 1_555 yes
C(1) C(2) 1.3926(4) 1_555 1_555 yes
C(1) C(10) 1.3996(4) 1_555 1_555 yes
C(1) H(1) 1.080 1_555 1_555 yes
C(2) C(3) 1.3929(4) 1_555 1_555 yes
C(2) H(2) 1.080 1_555 1_555 yes
C(3) C(4) 1.3928(4) 1_555 1_555 yes
C(4) C(5) 1.3965(4) 1_555 1_555 yes
C(4) H(4) 1.080 1_555 1_555 yes
C(5) C(6) 1.5135(4) 1_555 1_555 yes
C(5) C(10) 1.4052(4) 1_555 1_555 yes
C(6) C(7) 1.5273(4) 1_555 1_555 yes
C(6) H(6A) 1.090 1_555 1_555 yes
C(6) H(6B) 1.090 1_555 1_555 yes
C(7) C(8) 1.5294(4) 1_555 1_555 yes
C(7) H(7A) 1.090 1_555 1_555 yes
C(7) H(7B) 1.090 1_555 1_555 yes
C(8) C(9) 1.5468(4) 1_555 1_555 yes
C(8) C(14) 1.5228(4) 1_555 1_555 yes
C(8) H(8) 1.100 1_555 1_555 yes
C(9) C(10) 1.5240(4) 1_555 1_555 yes
C(9) C(11) 1.5377(4) 1_555 1_555 yes
C(9) H(9) 1.100 1_555 1_555 yes
C(11) C(12) 1.5369(4) 1_555 1_555 yes
C(11) H(11A) 1.090 1_555 1_555 yes
C(11) H(11B) 1.090 1_555 1_555 yes
C(12) C(13) 1.5311(4) 1_555 1_555 yes
C(12) H(12A) 1.090 1_555 1_555 yes
C(12) H(12B) 1.090 1_555 1_555 yes
C(13) C(14) 1.5426(4) 1_555 1_555 yes
C(13) C(17) 1.5370(4) 1_555 1_555 yes
C(13) C(18) 1.5345(4) 1_555 1_555 yes
C(14) C(15) 1.5410(4) 1_555 1_555 yes
C(14) H(14) 1.100 1_555 1_555 yes
C(15) C(16) 1.5550(4) 1_555 1_555 yes
C(15) H(15A) 1.090 1_555 1_555 yes
C(15) H(15B) 1.090 1_555 1_555 yes
C(16) C(17) 1.5445(4) 1_555 1_555 yes
C(16) H(16A) 1.090 1_555 1_555 yes
C(16) H(16B) 1.090 1_555 1_555 yes
C(17) H(17) 1.100 1_555 1_555 yes
C(18) H(18A) 1.060 1_555 1_555 yes
C(18) H(18B) 1.060 1_555 1_555 yes
C(18) H(18C) 1.060 1_555 1_555 yes
